data_4076670
loop_
_publ_author_name
'Deng, Mingli'
'Leong, Weng Kee'

_publ_section_title
;
 Reactions of the Triosmium&#x2212;Antimony Cluster
 Os3(\m-SbPh2)(\m-H)(\m3,\h2-C6H4)(CO)9with Alkynes:&#x00A0; C&#x2212;C
 Bond Coupling to a Cluster-Bound Phenylene and Catalytic Alkyne
 Cyclotrimerization
;
_journal_issue 6
_journal_name_full Organometallics
_journal_page_first 1221
_journal_paper_doi 10.1021/om010911x
_journal_volume 21
_journal_year 2002
_chemical_formula_sum 'C41.5 H28 Cl O7 Os3 Sb'
_chemical_formula_weight 1366.44
_chemical_name_systematic
; 
 ? 
;
_space_group_IT_number 2
_symmetry_cell_setting triclinic
_symmetry_space_group_name_Hall '-P 1'
_symmetry_space_group_name_H-M 'P -1'
_atom_sites_solution_hydrogens geom
_atom_sites_solution_primary direct
_atom_sites_solution_secondary difmap
_audit_creation_method SHELXL-97
_cell_angle_alpha 101.0840(10)
_cell_angle_beta 97.7280(10)
_cell_angle_gamma 97.5030(10)
_cell_formula_units_Z 2
_cell_length_a 9.23540(10)
_cell_length_b 10.0936(2)
_cell_length_c 22.8557(4)
_cell_measurement_reflns_used 8192
_cell_measurement_temperature 223(2)
_cell_volume 2044.86(6)
_computing_cell_refinement 'Bruker SMART'
_computing_data_collection 'Bruker SMART'
_computing_data_reduction 'Bruker SHELXTL'
_computing_molecular_graphics 'Bruker SHELXTL'
_computing_publication_material 'Bruker SHELXTL'
_computing_structure_refinement 'Bruker SHELXTL'
_computing_structure_solution 'Bruker SHELXTL'
_diffrn_ambient_temperature 223(2)
_diffrn_measured_fraction_theta_full 0.866
_diffrn_measured_fraction_theta_max 0.866
_diffrn_radiation_monochromator graphite
_diffrn_radiation_source 'fine-focus sealed tube'
_diffrn_radiation_type MoK\a
_diffrn_radiation_wavelength 0.71073
_diffrn_reflns_av_R_equivalents 0.0346
_diffrn_reflns_av_sigmaI/netI 0.0586
_diffrn_reflns_limit_h_max 12
_diffrn_reflns_limit_h_min -12
_diffrn_reflns_limit_k_max 13
_diffrn_reflns_limit_k_min -13
_diffrn_reflns_limit_l_max 30
_diffrn_reflns_limit_l_min 0
_diffrn_reflns_number 17316
_diffrn_reflns_theta_full 29.32
_diffrn_reflns_theta_max 29.32
_diffrn_reflns_theta_min 2.08
_exptl_absorpt_coefficient_mu 10.056
_exptl_absorpt_correction_T_max 0.603955
_exptl_absorpt_correction_T_min 0.337559
_exptl_absorpt_correction_type SADABS
_exptl_crystal_colour Yellow
_exptl_crystal_density_diffrn 2.219
_exptl_crystal_density_method 'not measured'
_exptl_crystal_description Needle
_exptl_crystal_F_000 1258
_exptl_crystal_size_max 0.28
_exptl_crystal_size_mid 0.07
_exptl_crystal_size_min 0.05
_refine_diff_density_max 1.304
_refine_diff_density_min -1.202
_refine_diff_density_rms 0.207
_refine_ls_extinction_method none
_refine_ls_goodness_of_fit_ref 1.056
_refine_ls_hydrogen_treatment mixed
_refine_ls_matrix_type full
_refine_ls_number_parameters 513
_refine_ls_number_reflns 9695
_refine_ls_number_restraints 6
_refine_ls_restrained_S_all 1.056
_refine_ls_R_factor_all 0.0556
_refine_ls_R_factor_gt 0.0369
_refine_ls_shift/su_max 0.035
_refine_ls_shift/su_mean 0.001
_refine_ls_structure_factor_coef Fsqd
_refine_ls_weighting_details 'calc w=1/[\s^2^(Fo^2^)+(0.0239P)^2^+3.3304P] where P=(Fo^2^+2Fc^2^)/3'
_refine_ls_weighting_scheme calc
_refine_ls_wR_factor_gt 0.0735
_refine_ls_wR_factor_ref 0.0808
_reflns_number_gt 7768
_reflns_number_total 9695
_reflns_threshold_expression >2sigma(I)
_cod_data_source_file om010911x.cif
_cod_data_source_block ml6
_cod_depositor_comments
;
The following automatic conversions were performed:

'_symmetry_cell_setting' value 'Triclinic' changed to 'triclinic'
according to /home/saulius/struct/CIF-dictionaries/cif_core.dic
dictionary named 'cif_core.dic' version 2.4.1 from 2010-06-29.

Automatic conversion script
Id: cif_fix_values 1715 2011-07-08 13:25:40Z adriana 
;
_cod_original_sg_symbol_H-M P-1
_cod_original_formula_sum 'C41.50 H28 Cl O7 Os3 Sb'
_cod_database_code 4076670

loop_
_symmetry_equiv_pos_as_xyz
'x, y, z'
'-x, -y, -z'

loop_
_atom_site_label
_atom_site_type_symbol
_atom_site_fract_x
_atom_site_fract_y
_atom_site_fract_z
_atom_site_U_iso_or_equiv
_atom_site_adp_type
_atom_site_occupancy
_atom_site_symmetry_multiplicity
_atom_site_calc_flag
_atom_site_refinement_flags
_atom_site_disorder_assembly
_atom_site_disorder_group
Os1 Os 0.97671(3) -0.09697(3) 0.749332(12) 0.02527(7) Uani 1 1 d . . .
Os2 Os 0.75241(3) -0.28804(3) 0.653535(11) 0.02258(7) Uani 1 1 d . . .
Os3 Os 0.55759(3) -0.23628(3) 0.739390(12) 0.02559(7) Uani 1 1 d . . .
Sb4 Sb 0.79447(5) -0.17548(5) 0.82032(2) 0.02821(11) Uani 1 1 d . . .
O11 O 1.2370(6) -0.0418(7) 0.8511(3) 0.0554(16) Uani 1 1 d . . .
O12 O 0.8753(7) 0.1852(7) 0.7742(3) 0.0612(17) Uani 1 1 d . . .
O13 O 1.1809(6) -0.0089(6) 0.6641(3) 0.0513(15) Uani 1 1 d . . .
O21 O 0.8604(6) -0.0823(5) 0.5805(2) 0.0388(12) Uani 1 1 d . . .
O22 O 0.6652(7) -0.5136(7) 0.5408(3) 0.0592(17) Uani 1 1 d . . .
O31 O 0.3524(7) -0.3243(7) 0.8223(3) 0.069(2) Uani 1 1 d . . .
O32 O 0.4935(7) 0.0526(6) 0.7701(3) 0.0514(15) Uani 1 1 d . . .
C11 C 1.1373(9) -0.0617(8) 0.8125(3) 0.0385(18) Uani 1 1 d . . .
C12 C 0.9139(8) 0.0819(9) 0.7666(3) 0.0388(18) Uani 1 1 d . . .
C13 C 1.1003(8) -0.0455(7) 0.6929(3) 0.0310(16) Uani 1 1 d . . .
C21 C 0.8232(7) -0.1528(7) 0.6107(3) 0.0260(14) Uani 1 1 d . . .
C22 C 0.6981(8) -0.4297(8) 0.5832(3) 0.0322(16) Uani 1 1 d . . .
C23 C 0.9658(7) -0.3061(7) 0.7112(3) 0.0259(14) Uani 1 1 d . . .
H23A H 0.9606 -0.3705 0.7382 0.031 Uiso 1 1 calc R . .
C24 C 0.9894(7) -0.3554(7) 0.6524(3) 0.0248(14) Uani 1 1 d . . .
H24A H 1.0582 -0.2898 0.6389 0.030 Uiso 1 1 calc R . .
C31 C 0.4318(9) -0.2861(8) 0.7913(4) 0.0409(19) Uani 1 1 d . . .
C32 C 0.5201(8) -0.0556(8) 0.7588(3) 0.0353(17) Uani 1 1 d . . .
C111 C 1.0013(7) -0.5007(7) 0.6256(3) 0.0281(15) Uani 1 1 d . . .
C112 C 0.9654(9) -0.6103(8) 0.6526(4) 0.047(2) Uani 1 1 d . . .
H11A H 0.9301 -0.5950 0.6892 0.056 Uiso 1 1 calc R . .
C113 C 0.9813(9) -0.7414(8) 0.6261(4) 0.050(2) Uani 1 1 d . . .
H11B H 0.9523 -0.8135 0.6442 0.059 Uiso 1 1 calc R . .
C114 C 1.0391(9) -0.7670(8) 0.5736(4) 0.044(2) Uani 1 1 d . . .
H11C H 1.0510 -0.8553 0.5562 0.052 Uiso 1 1 calc R . .
C115 C 1.0796(10) -0.6581(8) 0.5468(3) 0.046(2) Uani 1 1 d . . .
H11D H 1.1218 -0.6731 0.5119 0.055 Uiso 1 1 calc R . .
C116 C 1.0575(8) -0.5278(8) 0.5718(3) 0.0351(17) Uani 1 1 d . . .
H11E H 1.0807 -0.4570 0.5523 0.042 Uiso 1 1 calc R . .
C120 C 0.4244(7) -0.3447(7) 0.6490(3) 0.0292(15) Uani 1 1 d . . .
H12A H 0.3189 -0.3397 0.6392 0.035 Uiso 1 1 calc R . .
C121 C 0.6300(7) -0.4362(6) 0.6961(3) 0.0250(14) Uani 1 1 d . . .
C122 C 0.4726(7) -0.4535(7) 0.6748(3) 0.0295(15) Uani 1 1 d . . .
C123 C 0.3773(8) -0.5667(7) 0.6856(4) 0.0406(19) Uani 1 1 d . . .
H12B H 0.2759 -0.5771 0.6726 0.049 Uiso 1 1 calc R . .
C124 C 0.4325(9) -0.6584(8) 0.7143(4) 0.046(2) Uani 1 1 d . . .
H12C H 0.3703 -0.7350 0.7185 0.055 Uiso 1 1 calc R . .
C125 C 0.5822(8) -0.6385(7) 0.7375(4) 0.0377(18) Uani 1 1 d . . .
H12D H 0.6179 -0.6995 0.7594 0.045 Uiso 1 1 calc R . .
C126 C 0.6783(7) -0.5322(7) 0.7292(3) 0.0266(14) Uani 1 1 d . . .
H12E H 0.7779 -0.5223 0.7455 0.032 Uiso 1 1 calc R . .
C130 C 0.5338(7) -0.2441(7) 0.6391(3) 0.0277(15) Uani 1 1 d . . .
C131 C 0.4870(7) -0.1347(7) 0.6086(3) 0.0283(15) Uani 1 1 d . . .
C132 C 0.5580(8) 0.0002(7) 0.6262(3) 0.0301(15) Uani 1 1 d . . .
H13A H 0.6384 0.0235 0.6575 0.036 Uiso 1 1 calc R . .
C133 C 0.5113(9) 0.1005(8) 0.5981(3) 0.0376(18) Uani 1 1 d . . .
H13B H 0.5596 0.1904 0.6107 0.045 Uiso 1 1 calc R . .
C134 C 0.3930(9) 0.0668(9) 0.5514(3) 0.0405(19) Uani 1 1 d . . .
H13C H 0.3612 0.1341 0.5324 0.049 Uiso 1 1 calc R . .
C135 C 0.3216(8) -0.0673(9) 0.5327(3) 0.0415(19) Uani 1 1 d . . .
H13D H 0.2418 -0.0903 0.5011 0.050 Uiso 1 1 calc R . .
C136 C 0.3697(7) -0.1681(8) 0.5613(3) 0.0336(17) Uani 1 1 d . . .
H13E H 0.3223 -0.2582 0.5484 0.040 Uiso 1 1 calc R . .
C411 C 0.7785(9) -0.0235(8) 0.8984(3) 0.0348(17) Uani 1 1 d . . .
C412 C 0.6397(12) -0.0060(11) 0.9127(4) 0.069(3) Uani 1 1 d . . .
H41A H 0.5543 -0.0584 0.8888 0.083 Uiso 1 1 calc R . .
C413 C 0.6318(14) 0.0920(13) 0.9636(5) 0.087(4) Uani 1 1 d . . .
H41B H 0.5395 0.1075 0.9727 0.104 Uiso 1 1 calc R . .
C414 C 0.7560(14) 0.1660(11) 1.0006(4) 0.075(3) Uani 1 1 d . . .
H41C H 0.7485 0.2265 1.0359 0.091 Uiso 1 1 calc R . .
C415 C 0.8931(13) 0.1500(10) 0.9851(4) 0.063(3) Uani 1 1 d . . .
H41D H 0.9785 0.2023 1.0091 0.075 Uiso 1 1 calc R . .
C416 C 0.9027(10) 0.0540(9) 0.9329(4) 0.054(2) Uani 1 1 d . . .
H41E H 0.9947 0.0437 0.9219 0.065 Uiso 1 1 calc R . .
C421 C 0.8575(9) -0.3363(8) 0.8622(3) 0.0421(19) Uani 1 1 d . . .
C422 C 0.7611(12) -0.4061(11) 0.8907(5) 0.070(3) Uani 1 1 d . . .
H42A H 0.6677 -0.3827 0.8933 0.083 Uiso 1 1 calc R . .
C423 C 0.8060(16) -0.5135(14) 0.9159(6) 0.097(4) Uani 1 1 d . . .
H42C H 0.7416 -0.5631 0.9348 0.116 Uiso 1 1 calc R . .
C424 C 0.9423(16) -0.5446(13) 0.9127(6) 0.092(4) Uani 1 1 d . . .
H42D H 0.9698 -0.6169 0.9291 0.110 Uiso 1 1 calc R . .
C425 C 1.0406(12) -0.4746(11) 0.8865(5) 0.065(3) Uani 1 1 d . . .
H42E H 1.1355 -0.4958 0.8863 0.078 Uiso 1 1 calc R . .
C426 C 0.9978(10) -0.3709(9) 0.8600(4) 0.048(2) Uani 1 1 d . . .
H42F H 1.0632 -0.3239 0.8406 0.058 Uiso 1 1 calc R . .
C1 C 1.356(5) -0.704(5) 0.8842(11) 0.067(14) Uiso 0.25 1 d PD A -1
H1A H 1.3408 -0.7951 0.8926 0.080 Uiso 0.25 1 calc PR A -1
H1B H 1.4486 -0.6968 0.8688 0.080 Uiso 0.25 1 calc PR A -1
Cl11 Cl 1.2390(11) -0.7195(9) 0.8257(5) 0.063(3) Uani 0.25 1 d PD A -1
Cl12 Cl 1.399(3) -0.611(3) 0.9488(13) 0.176(16) Uani 0.25 1 d PD A -1
C2 C 1.409(8) -0.626(7) 0.9352(15) 0.10(3) Uiso 0.25 1 d PD B -2
H2A H 1.5110 -0.6340 0.9493 0.126 Uiso 0.25 1 calc PR B -2
H2B H 1.3934 -0.5342 0.9517 0.126 Uiso 0.25 1 calc PR B -2
Cl21 Cl 1.302(2) -0.732(2) 0.9562(8) 0.139(8) Uani 0.25 1 d PD B -2
Cl22 Cl 1.379(2) -0.655(3) 0.8648(11) 0.170(11) Uani 0.25 1 d PD B -2

loop_
_atom_site_aniso_label
_atom_site_aniso_U_11
_atom_site_aniso_U_22
_atom_site_aniso_U_33
_atom_site_aniso_U_23
_atom_site_aniso_U_13
_atom_site_aniso_U_12
Os1 0.02304(13) 0.02177(14) 0.02928(14) 0.00358(11) 0.00192(11) 0.00257(10)
Os2 0.02032(13) 0.01877(13) 0.02804(13) 0.00458(10) 0.00125(10) 0.00438(10)
Os3 0.02179(13) 0.02082(14) 0.03496(15) 0.00643(11) 0.00528(11) 0.00494(10)
Sb4 0.0281(2) 0.0280(3) 0.0279(2) 0.00485(19) 0.00400(19) 0.00428(19)
O11 0.038(3) 0.065(4) 0.055(4) 0.007(3) -0.011(3) 0.007(3)
O12 0.071(4) 0.042(4) 0.078(5) 0.013(3) 0.016(4) 0.028(3)
O13 0.047(3) 0.049(4) 0.056(4) 0.006(3) 0.017(3) -0.004(3)
O21 0.047(3) 0.031(3) 0.042(3) 0.020(2) 0.010(2) 0.002(2)
O22 0.054(4) 0.057(4) 0.049(4) -0.019(3) -0.007(3) 0.008(3)
O31 0.069(4) 0.062(4) 0.093(5) 0.028(4) 0.051(4) 0.013(4)
O32 0.069(4) 0.030(3) 0.064(4) 0.014(3) 0.024(3) 0.018(3)
C11 0.038(4) 0.033(4) 0.041(4) 0.000(3) 0.005(4) 0.006(3)
C12 0.028(4) 0.047(5) 0.039(4) 0.005(4) -0.001(3) 0.011(4)
C13 0.029(4) 0.025(4) 0.034(4) 0.000(3) 0.000(3) -0.001(3)
C21 0.023(3) 0.030(4) 0.028(3) 0.007(3) 0.005(3) 0.012(3)
C22 0.026(4) 0.034(4) 0.036(4) 0.006(3) 0.002(3) 0.009(3)
C23 0.019(3) 0.023(3) 0.035(4) 0.010(3) -0.003(3) 0.005(3)
C24 0.016(3) 0.024(4) 0.037(4) 0.007(3) 0.008(3) 0.006(3)
C31 0.040(4) 0.029(4) 0.059(5) 0.013(4) 0.018(4) 0.007(3)
C32 0.040(4) 0.027(4) 0.041(4) 0.010(3) 0.013(3) 0.006(3)
C111 0.023(3) 0.022(4) 0.038(4) 0.006(3) -0.001(3) 0.007(3)
C112 0.047(5) 0.026(4) 0.075(6) 0.009(4) 0.035(4) 0.010(4)
C113 0.050(5) 0.023(4) 0.084(7) 0.014(4) 0.032(5) 0.010(4)
C114 0.041(4) 0.026(4) 0.055(5) -0.010(4) 0.001(4) 0.010(3)
C115 0.067(6) 0.036(5) 0.034(4) -0.002(3) 0.005(4) 0.021(4)
C116 0.043(4) 0.029(4) 0.032(4) 0.006(3) 0.000(3) 0.008(3)
C120 0.019(3) 0.024(4) 0.042(4) 0.006(3) -0.002(3) 0.001(3)
C121 0.024(3) 0.012(3) 0.038(4) 0.000(3) 0.006(3) 0.005(3)
C122 0.028(3) 0.017(3) 0.040(4) 0.000(3) 0.002(3) 0.003(3)
C123 0.021(3) 0.025(4) 0.074(6) 0.016(4) 0.002(4) -0.005(3)
C124 0.042(5) 0.022(4) 0.070(6) 0.017(4) 0.001(4) -0.010(3)
C125 0.038(4) 0.022(4) 0.057(5) 0.018(3) 0.006(4) 0.005(3)
C126 0.025(3) 0.028(4) 0.032(4) 0.010(3) 0.009(3) 0.015(3)
C130 0.025(3) 0.022(3) 0.036(4) 0.003(3) 0.004(3) 0.006(3)
C131 0.029(4) 0.031(4) 0.029(3) 0.008(3) 0.002(3) 0.016(3)
C132 0.031(4) 0.029(4) 0.030(4) 0.007(3) 0.000(3) 0.010(3)
C133 0.051(5) 0.032(4) 0.034(4) 0.009(3) 0.012(4) 0.015(4)
C134 0.047(5) 0.051(5) 0.038(4) 0.025(4) 0.016(4) 0.029(4)
C135 0.034(4) 0.059(6) 0.037(4) 0.018(4) 0.002(3) 0.019(4)
C136 0.028(4) 0.040(4) 0.033(4) 0.006(3) 0.006(3) 0.007(3)
C411 0.048(5) 0.032(4) 0.027(4) 0.006(3) 0.011(3) 0.009(3)
C412 0.066(7) 0.066(7) 0.066(6) -0.015(5) 0.022(5) 0.007(5)
C413 0.088(9) 0.088(9) 0.079(8) -0.011(7) 0.034(7) 0.020(7)
C414 0.117(10) 0.065(7) 0.039(5) -0.008(5) 0.026(6) 0.015(7)
C415 0.088(8) 0.047(6) 0.039(5) -0.006(4) -0.004(5) 0.000(5)
C416 0.057(6) 0.057(6) 0.039(5) -0.004(4) 0.000(4) 0.005(5)
C421 0.056(5) 0.035(5) 0.032(4) 0.011(3) -0.003(4) 0.001(4)
C422 0.067(7) 0.070(7) 0.080(7) 0.044(6) 0.004(6) 0.008(6)
C423 0.110(11) 0.093(10) 0.106(10) 0.071(9) 0.019(9) 0.008(9)
C424 0.114(11) 0.069(8) 0.097(9) 0.047(7) -0.011(9) 0.011(8)
C425 0.074(7) 0.057(7) 0.072(7) 0.024(5) 0.006(6) 0.028(6)
C426 0.054(5) 0.042(5) 0.050(5) 0.015(4) -0.002(4) 0.013(4)
Cl11 0.051(5) 0.034(5) 0.089(7) -0.024(4) 0.030(5) -0.007(4)
Cl12 0.125(19) 0.22(3) 0.18(2) -0.05(2) 0.035(16) 0.11(2)
Cl21 0.110(13) 0.19(2) 0.098(11) -0.039(12) 0.013(10) 0.070(13)
Cl22 0.160(19) 0.25(3) 0.167(18) 0.09(2) 0.109(17) 0.118(19)

loop_
_atom_type_symbol
_atom_type_description
_atom_type_scat_dispersion_real
_atom_type_scat_dispersion_imag
_atom_type_scat_source
C C 0.0033 0.0016 'International Tables Vol C Tables 4.2.6.8 and 6.1.1.4'
H H 0.0000 0.0000 'International Tables Vol C Tables 4.2.6.8 and 6.1.1.4'
O O 0.0106 0.0060 'International Tables Vol C Tables 4.2.6.8 and 6.1.1.4'
Cl Cl 0.1484 0.1585 'International Tables Vol C Tables 4.2.6.8 and 6.1.1.4'
Sb Sb -0.5866 1.5461 'International Tables Vol C Tables 4.2.6.8 and 6.1.1.4'
Os Os -1.2165 7.6030 'International Tables Vol C Tables 4.2.6.8 and 6.1.1.4'

loop_
_geom_angle_atom_site_label_1
_geom_angle_atom_site_label_2
_geom_angle_atom_site_label_3
_geom_angle
C11 Os1 C13 92.5(3)
C11 Os1 C12 97.3(3)
C13 Os1 C12 93.3(3)
C11 Os1 C23 103.3(3)
C13 Os1 C23 91.2(3)
C12 Os1 C23 158.7(3)
C11 Os1 Sb4 91.1(2)
C13 Os1 Sb4 176.3(2)
C12 Os1 Sb4 87.4(2)
C23 Os1 Sb4 86.89(18)
C11 Os1 Os2 151.9(2)
C13 Os1 Os2 94.0(2)
C12 Os1 Os2 109.6(2)
C23 Os1 Os2 49.23(17)
Sb4 Os1 Os2 82.360(13)
C22 Os2 C21 94.2(3)
C22 Os2 C130 87.9(3)
C21 Os2 C130 91.9(3)
C22 Os2 C121 83.7(3)
C21 Os2 C121 169.3(3)
C130 Os2 C121 77.6(3)
C22 Os2 C23 112.8(3)
C21 Os2 C23 100.8(3)
C130 Os2 C23 154.4(2)
C121 Os2 C23 89.6(2)
C22 Os2 C24 83.2(3)
C21 Os2 C24 85.4(2)
C130 Os2 C24 170.5(2)
C121 Os2 C24 104.6(2)
C23 Os2 C24 34.9(2)
C22 Os2 Os3 121.8(2)
C21 Os2 Os3 122.25(19)
C130 Os2 Os3 51.39(18)
C121 Os2 Os3 51.96(16)
C23 Os2 Os3 103.39(17)
C24 Os2 Os3 137.13(16)
C22 Os2 Os1 152.3(2)
C21 Os2 Os1 78.2(2)
C130 Os2 Os1 118.68(18)
C121 Os2 Os1 108.37(17)
C23 Os2 Os1 44.74(17)
C24 Os2 Os1 69.74(16)
Os3 Os2 Os1 83.780(10)
C31 Os3 C32 89.7(3)
C31 Os3 C120 100.9(3)
C32 Os3 C120 110.0(3)
C31 Os3 C130 135.2(3)
C32 Os3 C130 94.3(3)
C120 Os3 C130 36.4(2)
C31 Os3 C121 104.9(3)
C32 Os3 C121 165.0(3)
C120 Os3 C121 64.6(2)
C130 Os3 C121 73.1(2)
C31 Os3 C122 88.3(3)
C32 Os3 C122 144.2(3)
C120 Os3 C122 36.1(2)
C130 Os3 C122 63.5(2)
C121 Os3 C122 36.1(2)
C31 Os3 Sb4 95.2(3)
C32 Os3 Sb4 90.7(2)
C120 Os3 Sb4 153.61(18)
C130 Os3 Sb4 129.27(16)
C121 Os3 Sb4 91.20(17)
C122 Os3 Sb4 125.06(17)
C31 Os3 Os2 154.1(2)
C32 Os3 Os2 116.1(2)
C120 Os3 Os2 70.59(17)
C130 Os3 Os2 47.20(17)
C121 Os3 Os2 49.29(16)
C122 Os3 Os2 70.40(17)
Sb4 Os3 Os2 85.830(13)
C421 Sb4 C411 100.8(3)
C421 Sb4 Os3 116.8(2)
C411 Sb4 Os3 113.8(2)
C421 Sb4 Os1 114.1(2)
C411 Sb4 Os1 115.85(19)
Os3 Sb4 Os1 96.498(17)
O11 C11 Os1 179.0(7)
O12 C12 Os1 177.2(7)
O13 C13 Os1 174.1(6)
O21 C21 Os2 173.4(6)
O22 C22 Os2 179.3(7)
C24 C23 Os1 123.7(5)
C24 C23 Os2 76.9(4)
Os1 C23 Os2 86.0(2)
C23 C24 C111 125.8(6)
C23 C24 Os2 68.3(4)
C111 C24 Os2 119.9(4)
O31 C31 Os3 176.5(7)
O32 C32 Os3 178.2(7)
C116 C111 C112 117.4(7)
C116 C111 C24 118.5(6)
C112 C111 C24 124.0(6)
C113 C112 C111 121.2(8)
C114 C113 C112 121.0(8)
C113 C114 C115 118.6(7)
C116 C115 C114 120.5(8)
C115 C116 C111 121.2(7)
C130 C120 C122 117.8(6)
C130 C120 Os3 72.0(4)
C122 C120 Os3 76.3(4)
C126 C121 C122 116.3(6)
C126 C121 Os2 131.6(5)
C122 C121 Os2 110.7(5)
C126 C121 Os3 123.7(5)
C122 C121 Os3 74.7(4)
Os2 C121 Os3 78.8(2)
C123 C122 C120 125.2(6)
C123 C122 C121 119.4(6)
C120 C122 C121 115.1(6)
C123 C122 Os3 128.2(5)
C120 C122 Os3 67.6(4)
C121 C122 Os3 69.2(4)
C124 C123 C122 120.9(7)
C123 C124 C125 120.0(7)
C126 C125 C124 121.8(7)
C125 C126 C121 121.5(6)
C120 C130 C131 119.0(6)
C120 C130 Os2 114.5(5)
C131 C130 Os2 125.3(5)
C120 C130 Os3 71.6(4)
C131 C130 Os3 125.4(5)
Os2 C130 Os3 81.4(2)
C136 C131 C132 118.6(7)
C136 C131 C130 119.2(6)
C132 C131 C130 122.1(6)
C133 C132 C131 121.2(7)
C134 C133 C132 119.8(7)
C133 C134 C135 119.9(7)
C134 C135 C136 119.9(7)
C131 C136 C135 120.5(7)
C416 C411 C412 120.7(8)
C416 C411 Sb4 120.1(6)
C412 C411 Sb4 119.2(6)
C411 C412 C413 118.3(10)
C414 C413 C412 121.7(11)
C413 C414 C415 119.3(9)
C414 C415 C416 119.6(9)
C411 C416 C415 120.2(9)
C422 C421 C426 119.6(8)
C422 C421 Sb4 121.0(7)
C426 C421 Sb4 119.4(6)
C421 C422 C423 118.8(11)
C424 C423 C422 119.9(11)
C423 C424 C425 122.3(11)
C424 C425 C426 118.9(11)
C425 C426 C421 120.4(9)
Cl12 C1 Cl11 139(4)
Cl21 C2 Cl22 108(3)

loop_
_geom_bond_atom_site_label_1
_geom_bond_atom_site_label_2
_geom_bond_distance
Os1 C11 1.870(8)
Os1 C13 1.932(7)
Os1 C12 1.953(9)
Os1 C23 2.107(7)
Os1 Sb4 2.6408(5)
Os1 Os2 2.9863(4)
Os2 C22 1.895(7)
Os2 C21 1.924(7)
Os2 C130 2.120(7)
Os2 C121 2.208(6)
Os2 C23 2.267(6)
Os2 C24 2.377(6)
Os2 Os3 2.8569(4)
Os3 C31 1.860(8)
Os3 C32 1.881(8)
Os3 C120 2.252(7)
Os3 C130 2.258(7)
Os3 C121 2.294(6)
Os3 C122 2.366(7)
Os3 Sb4 2.5902(5)
Sb4 C421 2.141(8)
Sb4 C411 2.153(7)
O11 C11 1.154(9)
O12 C12 1.136(9)
O13 C13 1.130(8)
O21 C21 1.135(8)
O22 C22 1.135(8)
O31 C31 1.165(9)
O32 C32 1.139(9)
C23 C24 1.395(9)
C24 C111 1.502(9)
C111 C116 1.391(10)
C111 C112 1.391(10)
C112 C113 1.380(10)
C113 C114 1.373(11)
C114 C115 1.390(11)
C115 C116 1.382(10)
C120 C130 1.409(9)
C120 C122 1.434(10)
C121 C126 1.419(9)
C121 C122 1.446(9)
C122 C123 1.430(9)
C123 C124 1.346(10)
C124 C125 1.387(10)
C125 C126 1.360(9)
C130 C131 1.493(9)
C131 C136 1.380(9)
C131 C132 1.389(10)
C132 C133 1.384(10)
C133 C134 1.377(11)
C134 C135 1.386(11)
C135 C136 1.399(10)
C411 C416 1.354(11)
C411 C412 1.389(12)
C412 C413 1.393(13)
C413 C414 1.364(15)
C414 C415 1.380(14)
C415 C416 1.408(12)
C421 C422 1.372(12)
C421 C426 1.390(12)
C422 C423 1.405(15)
C423 C424 1.344(17)
C424 C425 1.350(15)
C425 C426 1.380(12)
C1 Cl12 1.56(2)
C1 Cl11 1.57(2)
C2 Cl21 1.55(2)
C2 Cl22 1.56(2)
